data_7215611
loop_
_publ_author_name
'Adarsh, N. N.'
'Kumar, D. Krishna'
'Dastidar, Parthasarathi'

_publ_section_title
;
 Metal--organic frameworks derived from bis-pyridyl-bis-amide
 ligands: Effect of positional isomerism of the ligands, hydrogen
 bonding backbone, counter anions on the supramolecular structures
 and selective crystallization of the sulfate anion
;
_journal_coden_ASTM CRECF4
_journal_issue 5
_journal_name_full CrystEngComm
_journal_page_first 796
_journal_page_last 802
_journal_paper_doi 10.1039/b816221b
_journal_volume 11
_journal_year 2009
_chemical_formula_sum 'C18 H28 Co N4 O13 S'
_chemical_formula_weight 599.43
_space_group_IT_number 14
_symmetry_cell_setting monoclinic
_symmetry_space_group_name_Hall '-P 2ybc'
_symmetry_space_group_name_H-M 'P 1 21/c 1'
_atom_sites_solution_hydrogens geom
_atom_sites_solution_primary direct
_atom_sites_solution_secondary difmap
_audit_creation_method SHELXL-97
_cell_angle_alpha 90.00
_cell_angle_beta 95.1460(10)
_cell_angle_gamma 90.00
_cell_formula_units_Z 4
_cell_length_a 9.9398(8)
_cell_length_b 16.8130(13)
_cell_length_c 14.9567(12)
_cell_measurement_temperature 100(2)
_cell_volume 2489.5(3)
_computing_cell_refinement 'BRUKER AXS SMART 3'
_computing_data_collection 'BRUKER AXS SMART 3'
_computing_data_reduction 'BRUKER AXS SAINT'
_computing_molecular_graphics 'BRUKER SHELXLTL'
_computing_publication_material 'MERCURY 1.4'
_computing_structure_refinement 'SHELXL-97 (Sheldrick, 1997)'
_computing_structure_solution 'SHELXS-97 (Sheldrick, 1990)'
_diffrn_ambient_temperature 100(2)
_diffrn_detector_area_resol_mean 3
_diffrn_measured_fraction_theta_full 0.992
_diffrn_measured_fraction_theta_max 0.992
_diffrn_measurement_device_type 'BRUKER CCD AREA DETECTOR'
_diffrn_measurement_method 'PHI-OMEGA SCAN'
_diffrn_radiation_monochromator graphite
_diffrn_radiation_source 'fine-focus sealed tube'
_diffrn_radiation_type MoK\a
_diffrn_radiation_wavelength 0.71073
_diffrn_reflns_av_R_equivalents 0.0360
_diffrn_reflns_av_sigmaI/netI 0.0370
_diffrn_reflns_limit_h_max 12
_diffrn_reflns_limit_h_min -12
_diffrn_reflns_limit_k_max 21
_diffrn_reflns_limit_k_min -21
_diffrn_reflns_limit_l_max 19
_diffrn_reflns_limit_l_min -19
_diffrn_reflns_number 20673
_diffrn_reflns_theta_full 27.50
_diffrn_reflns_theta_max 27.50
_diffrn_reflns_theta_min 1.83
_exptl_absorpt_coefficient_mu 0.846
_exptl_absorpt_correction_T_max 0.9354
_exptl_absorpt_correction_T_min 0.7618
_exptl_absorpt_correction_type multi-scan
_exptl_absorpt_process_details SADABS
_exptl_crystal_colour PINK
_exptl_crystal_density_diffrn 1.599
_exptl_crystal_density_method 'not measured'
_exptl_crystal_description RHOMBOHEDRAL
_exptl_crystal_F_000 1244
_exptl_crystal_size_max 0.34
_exptl_crystal_size_mid 0.22
_exptl_crystal_size_min 0.08
_refine_diff_density_max 0.992
_refine_diff_density_min -0.454
_refine_diff_density_rms 0.098
_refine_ls_extinction_method none
_refine_ls_goodness_of_fit_ref 1.175
_refine_ls_hydrogen_treatment mixed
_refine_ls_matrix_type full
_refine_ls_number_parameters 384
_refine_ls_number_reflns 5677
_refine_ls_number_restraints 0
_refine_ls_restrained_S_all 1.175
_refine_ls_R_factor_all 0.0644
_refine_ls_R_factor_gt 0.0553
_refine_ls_shift/su_max 0.004
_refine_ls_shift/su_mean 0.000
_refine_ls_structure_factor_coef Fsqd
_refine_ls_weighting_details 'calc w=1/[\s^2^(Fo^2^)+(0.0619P)^2^+2.1427P] where P=(Fo^2^+2Fc^2^)/3'
_refine_ls_weighting_scheme calc
_refine_ls_wR_factor_gt 0.1272
_refine_ls_wR_factor_ref 0.1317
_reflns_number_gt 5029
_reflns_number_total 5677
_reflns_threshold_expression >2sigma(I)
_cod_duplicate_entry 7200479
_cod_data_source_file b816221b.txt
_cod_data_source_block an425a4m
_cod_depositor_comments
;
The following automatic conversions were performed:

'_symmetry_cell_setting' value 'MONOCLINIC' changed to 'monoclinic'
according to
/usr/data/users/saulius/automatic-downloads/retrospective/RSC/lib/dictionaries/cif_core.dic
dictionary named 'cif_core.dic' version 2.4.2 from
2011-04-26.

'_exptl_absorpt_correction_type' value 'MULTI-SCAN'
changed to 'multi-scan' according to
/usr/data/users/saulius/automatic-downloads/retrospective/RSC/lib/dictionaries/cif_core.dic
dictionary named 'cif_core.dic' version 2.4.2 from 2011-04-26.

Automatic conversion script
Id: cif_fix_values 2281 2013-09-26 08:29:07Z andrius 

 Updated bibliographic information.

 Antanas Vaitkus,
 2019-09-18

 Marked entry as a duplicate of entry 7200479.

 Antanas Vaitkus,
 2019-09-18
;
_cod_original_sg_symbol_H-M P2(1)/c
_cod_database_code 7215611

loop_
_symmetry_equiv_pos_as_xyz
'x, y, z'
'-x, y+1/2, -z+1/2'
'-x, -y, -z'
'x, -y-1/2, z-1/2'

loop_
_atom_site_label
_atom_site_type_symbol
_atom_site_fract_x
_atom_site_fract_y
_atom_site_fract_z
_atom_site_U_iso_or_equiv
_atom_site_adp_type
_atom_site_occupancy
_atom_site_symmetry_multiplicity
_atom_site_calc_flag
_atom_site_refinement_flags
Co1 Co 0.48842(3) 0.00825(2) 0.24283(2) 0.01242(12) Uani 1 1 d .
N1 N 0.6975(2) -0.01201(13) 0.28449(15) 0.0152(5) Uani 1 1 d .
C2 C 0.7493(3) -0.08467(16) 0.27516(19) 0.0177(6) Uani 1 1 d .
H2 H 0.6952 -0.1240 0.2468 0.021 Uiso 1 1 calc R
C3 C 0.8804(3) -0.10315(16) 0.30619(19) 0.0184(6) Uani 1 1 d .
H3 H 0.9137 -0.1542 0.2986 0.022 Uiso 1 1 calc R
C4 C 0.9619(3) -0.04557(17) 0.3486(2) 0.0193(6) Uani 1 1 d .
H4 H 1.0500 -0.0574 0.3707 0.023 Uiso 1 1 calc R
C5 C 0.9097(3) 0.03038(16) 0.35773(18) 0.0134(5) Uani 1 1 d .
C6 C 0.7767(3) 0.04424(16) 0.32468(18) 0.0146(5) Uani 1 1 d .
H6 H 0.7411 0.0949 0.3308 0.018 Uiso 1 1 calc R
N7 N 0.9815(2) 0.09588(14) 0.39765(15) 0.0152(5) Uani 1 1 d .
H7 H 0.9359 0.1385 0.4045 0.018 Uiso 1 1 calc R
C8 C 1.1147(3) 0.09840(16) 0.42616(18) 0.0147(5) Uani 1 1 d .
O9 O 1.18938(19) 0.03954(11) 0.42581(14) 0.0180(4) Uani 1 1 d .
C10 C 1.1714(3) 0.17621(16) 0.45954(18) 0.0141(5) Uani 1 1 d .
C11 C 1.2892(3) 0.17334(17) 0.51786(18) 0.0163(6) Uani 1 1 d .
H11 H 1.319(3) 0.1214(19) 0.540(2) 0.020 Uiso 1 1 d .
C12 C 1.3507(3) 0.24332(17) 0.5484(2) 0.0184(6) Uani 1 1 d .
H12 H 1.4276 0.2414 0.5886 0.022 Uiso 1 1 calc R
C13 C 1.2983(3) 0.31581(17) 0.51963(18) 0.0164(6) Uani 1 1 d .
H13 H 1.3417 0.3626 0.5389 0.020 Uiso 1 1 calc R
C14 C 1.1800(3) 0.31905(16) 0.46137(18) 0.0142(5) Uani 1 1 d .
C15 C 1.1170(3) 0.24930(15) 0.43117(19) 0.0151(6) Uani 1 1 d .
H15 H 1.0388 0.2513 0.3922 0.018 Uiso 1 1 calc R
C16 C 1.1308(3) 0.39995(16) 0.43189(18) 0.0148(5) Uani 1 1 d .
O17 O 1.20973(19) 0.45626(12) 0.43282(14) 0.0196(4) Uani 1 1 d .
N18 N 0.9975(2) 0.40684(14) 0.40495(16) 0.0156(5) Uani 1 1 d .
H18 H 0.9485 0.3654 0.4112 0.019 Uiso 1 1 calc R
C19 C 0.9306(3) 0.47476(16) 0.36773(18) 0.0136(5) Uani 1 1 d .
C20 C 0.9914(3) 0.54867(17) 0.35943(19) 0.0165(6) Uani 1 1 d .
H20 H 1.084(3) 0.5571(19) 0.382(2) 0.020 Uiso 1 1 d .
C21 C 0.9142(3) 0.60955(16) 0.31888(19) 0.0170(6) Uani 1 1 d .
H21 H 0.9520 0.6595 0.3117 0.020 Uiso 1 1 calc R
C22 C 0.7807(3) 0.59565(16) 0.28913(19) 0.0173(6) Uani 1 1 d .
H22 H 0.7302 0.6371 0.2620 0.021 Uiso 1 1 calc R
N23 N 0.7212(2) 0.52514(13) 0.29770(15) 0.0143(5) Uani 1 1 d .
C24 C 0.7955(3) 0.46601(16) 0.33614(18) 0.0136(5) Uani 1 1 d .
H24 H 0.7548 0.4167 0.3420 0.016 Uiso 1 1 calc R
O25 O 0.5222(2) -0.04035(13) 0.11707(14) 0.0192(4) Uani 1 1 d .
H25A H 0.4804 -0.0823 0.1098 0.029 Uiso 1 1 calc R
O26 O 0.4490(2) -0.10381(11) 0.29394(14) 0.0167(4) Uani 1 1 d .
H26A H 0.4548 -0.1374 0.2548 0.025 Uiso 1 1 calc R
O27 O 0.5304(2) 0.12053(11) 0.19753(14) 0.0167(4) Uani 1 1 d .
H27A H 0.5359 0.1517 0.2399 0.025 Uiso 1 1 calc R
O28 O 0.4562(2) 0.05647(12) 0.37012(14) 0.0188(4) Uani 1 1 d .
H28A H 0.5030 0.0963 0.3793 0.028 Uiso 1 1 calc R
S29 S 0.35059(7) 0.75401(4) 0.11723(5) 0.01250(16) Uani 1 1 d .
O30 O 0.39083(19) 0.68217(11) 0.06965(13) 0.0172(4) Uani 1 1 d .
O31 O 0.4293(2) 0.75699(10) 0.20620(14) 0.0180(4) Uani 1 1 d .
O32 O 0.3784(2) 0.82596(11) 0.06630(13) 0.0175(4) Uani 1 1 d .
O33 O 0.2044(2) 0.74969(11) 0.12867(15) 0.0201(5) Uani 1 1 d .
O34 O 0.1307(2) 0.76979(14) 0.30468(16) 0.0253(5) Uani 1 1 d .
O35 O 0.7355(2) 0.14464(14) 0.10207(17) 0.0236(5) Uani 1 1 d .
O36 O 0.7270(2) 0.11913(14) 0.57956(15) 0.0218(5) Uani 1 1 d .
H36A H 0.756(5) 0.072(3) 0.564(3) 0.064(15) Uiso 1 1 d .
H36B H 0.695(4) 0.141(3) 0.535(3) 0.047(13) Uiso 1 1 d .
H35A H 0.711(4) 0.147(3) 0.052(3) 0.039(13) Uiso 1 1 d .
H35B H 0.784(4) 0.192(3) 0.126(3) 0.050(12) Uiso 1 1 d .
H34A H 0.182(5) 0.810(3) 0.350(3) 0.076(16) Uiso 1 1 d .
H34B H 0.172(5) 0.761(3) 0.249(4) 0.069(16) Uiso 1 1 d .
H27B H 0.594(4) 0.125(2) 0.165(2) 0.023(9) Uiso 1 1 d .
H28B H 0.387(4) 0.055(2) 0.387(3) 0.032(11) Uiso 1 1 d .
H26B H 0.405(4) -0.107(2) 0.335(3) 0.044(13) Uiso 1 1 d .
H25B H 0.592(4) -0.045(2) 0.103(3) 0.034(12) Uiso 1 1 d .

loop_
_atom_site_aniso_label
_atom_site_aniso_U_11
_atom_site_aniso_U_22
_atom_site_aniso_U_33
_atom_site_aniso_U_23
_atom_site_aniso_U_13
_atom_site_aniso_U_12
Co1 0.01025(19) 0.00953(19) 0.0172(2) -0.00100(14) -0.00022(14) -0.00153(13)
N1 0.0148(11) 0.0126(11) 0.0182(12) -0.0014(9) 0.0013(9) -0.0016(9)
C2 0.0197(14) 0.0138(13) 0.0195(14) -0.0001(11) 0.0019(11) -0.0014(11)
C3 0.0192(14) 0.0117(13) 0.0245(15) -0.0015(11) 0.0034(12) 0.0030(11)
C4 0.0123(13) 0.0140(14) 0.0311(16) -0.0011(12) 0.0000(12) 0.0024(10)
C5 0.0112(12) 0.0136(13) 0.0156(13) -0.0009(10) 0.0023(10) -0.0018(10)
C6 0.0139(13) 0.0116(13) 0.0181(14) -0.0006(10) 0.0001(10) 0.0009(10)
N7 0.0113(11) 0.0137(11) 0.0202(12) -0.0042(9) -0.0004(9) 0.0009(9)
C8 0.0123(13) 0.0171(13) 0.0147(13) 0.0023(10) 0.0010(10) 0.0015(10)
O9 0.0110(9) 0.0156(10) 0.0267(11) -0.0001(8) -0.0020(8) 0.0026(7)
C10 0.0103(12) 0.0187(14) 0.0134(13) -0.0005(10) 0.0019(10) -0.0003(10)
C11 0.0134(13) 0.0215(14) 0.0135(13) 0.0025(11) -0.0021(10) 0.0029(11)
C12 0.0118(13) 0.0266(16) 0.0159(14) -0.0017(11) -0.0033(11) 0.0011(11)
C13 0.0118(13) 0.0221(14) 0.0153(13) -0.0034(11) 0.0012(10) -0.0030(11)
C14 0.0119(13) 0.0162(13) 0.0144(13) 0.0008(10) 0.0013(10) 0.0007(10)
C15 0.0080(12) 0.0222(15) 0.0149(14) -0.0003(10) 0.0000(10) -0.0005(10)
C16 0.0153(13) 0.0153(13) 0.0140(13) -0.0029(10) 0.0018(10) 0.0009(10)
O17 0.0125(9) 0.0172(10) 0.0285(11) -0.0014(8) -0.0014(8) -0.0008(8)
N18 0.0103(11) 0.0143(11) 0.0219(12) 0.0032(9) 0.0000(9) 0.0000(9)
C19 0.0129(13) 0.0133(13) 0.0145(13) -0.0005(10) 0.0016(10) 0.0028(10)
C20 0.0119(13) 0.0164(14) 0.0212(14) -0.0013(11) 0.0020(11) -0.0009(10)
C21 0.0193(14) 0.0102(13) 0.0218(14) 0.0000(11) 0.0033(11) -0.0029(10)
C22 0.0186(14) 0.0144(13) 0.0189(14) -0.0005(11) 0.0017(11) 0.0023(11)
N23 0.0128(11) 0.0115(11) 0.0188(12) 0.0011(9) 0.0016(9) 0.0013(9)
C24 0.0125(13) 0.0102(12) 0.0180(13) 0.0004(10) 0.0006(10) -0.0008(10)
O25 0.0141(11) 0.0209(11) 0.0228(11) -0.0066(8) 0.0035(9) -0.0052(8)
O26 0.0200(11) 0.0105(9) 0.0200(11) -0.0020(8) 0.0042(9) -0.0032(8)
O27 0.0184(10) 0.0124(10) 0.0198(10) -0.0005(8) 0.0032(9) -0.0031(8)
O28 0.0149(11) 0.0181(11) 0.0237(11) -0.0054(8) 0.0045(9) -0.0052(8)
S29 0.0122(3) 0.0098(3) 0.0154(3) -0.0003(2) 0.0001(2) 0.0000(2)
O30 0.0205(10) 0.0105(9) 0.0200(10) -0.0018(8) -0.0015(8) 0.0028(8)
O31 0.0247(11) 0.0129(10) 0.0155(10) 0.0001(7) -0.0039(8) 0.0007(8)
O32 0.0222(10) 0.0119(9) 0.0181(10) 0.0028(8) 0.0005(8) -0.0038(8)
O33 0.0139(10) 0.0208(11) 0.0256(12) -0.0009(8) 0.0024(8) 0.0000(8)
O34 0.0197(11) 0.0288(12) 0.0281(12) -0.0039(10) 0.0049(9) 0.0017(9)
O35 0.0224(11) 0.0241(12) 0.0240(13) 0.0070(9) 0.0005(10) 0.0008(9)
O36 0.0235(11) 0.0201(11) 0.0218(12) 0.0049(9) 0.0024(9) 0.0054(9)

loop_
_atom_type_symbol
_atom_type_description
_atom_type_scat_dispersion_real
_atom_type_scat_dispersion_imag
_atom_type_scat_source
C C 0.0033 0.0016 'International Tables Vol C Tables 4.2.6.8 and 6.1.1.4'
H H 0.0000 0.0000 'International Tables Vol C Tables 4.2.6.8 and 6.1.1.4'
N N 0.0061 0.0033 'International Tables Vol C Tables 4.2.6.8 and 6.1.1.4'
O O 0.0106 0.0060 'International Tables Vol C Tables 4.2.6.8 and 6.1.1.4'
S S 0.1246 0.1234 'International Tables Vol C Tables 4.2.6.8 and 6.1.1.4'
Co Co 0.3494 0.9721 'International Tables Vol C Tables 4.2.6.8 and 6.1.1.4'

loop_
_geom_angle_atom_site_label_1
_geom_angle_atom_site_label_2
_geom_angle_atom_site_label_3
_geom_angle
_geom_angle_site_symmetry_1
_geom_angle_site_symmetry_3
O27 Co1 O26 177.63(8) . .
O27 Co1 O25 90.50(8) . .
O26 Co1 O25 91.56(8) . .
O27 Co1 O28 89.78(8) . .
O26 Co1 O28 88.15(8) . .
O25 Co1 O28 179.39(9) . .
O27 Co1 N23 90.34(8) . 2_645
O26 Co1 N23 90.77(8) . 2_645
O25 Co1 N23 91.59(9) . 2_645
O28 Co1 N23 88.96(9) . 2_645
O27 Co1 N1 91.24(8) . .
O26 Co1 N1 87.66(8) . .
O25 Co1 N1 88.28(9) . .
O28 Co1 N1 91.16(9) . .
N23 Co1 N1 178.42(8) 2_645 .
C6 N1 C2 118.4(2) . .
C6 N1 Co1 122.31(18) . .
C2 N1 Co1 119.16(18) . .
N1 C2 C3 122.1(3) . .
N1 C2 H2 118.9 . .
C3 C2 H2 118.9 . .
C4 C3 C2 119.6(3) . .
C4 C3 H3 120.2 . .
C2 C3 H3 120.2 . .
C3 C4 C5 118.8(3) . .
C3 C4 H4 120.6 . .
C5 C4 H4 120.6 . .
C6 C5 C4 118.1(2) . .
C6 C5 N7 116.6(2) . .
C4 C5 N7 125.3(2) . .
N1 C6 C5 123.0(2) . .
N1 C6 H6 118.5 . .
C5 C6 H6 118.5 . .
C8 N7 C5 126.8(2) . .
C8 N7 H7 116.6 . .
C5 N7 H7 116.6 . .
O9 C8 N7 122.9(3) . .
O9 C8 C10 119.6(2) . .
N7 C8 C10 117.5(2) . .
C15 C10 C11 120.1(3) . .
C15 C10 C8 123.1(2) . .
C11 C10 C8 116.7(2) . .
C12 C11 C10 119.8(3) . .
C12 C11 H11 122.6(18) . .
C10 C11 H11 117.3(19) . .
C13 C12 C11 120.3(3) . .
C13 C12 H12 119.8 . .
C11 C12 H12 119.8 . .
C12 C13 C14 120.1(3) . .
C12 C13 H13 120.0 . .
C14 C13 H13 120.0 . .
C15 C14 C13 120.0(3) . .
C15 C14 C16 123.1(2) . .
C13 C14 C16 116.9(2) . .
C14 C15 C10 119.7(3) . .
C14 C15 H15 120.2 . .
C10 C15 H15 120.2 . .
O17 C16 N18 122.9(3) . .
O17 C16 C14 120.3(2) . .
N18 C16 C14 116.7(2) . .
C16 N18 C19 126.9(2) . .
C16 N18 H18 116.5 . .
C19 N18 H18 116.5 . .
C24 C19 C20 118.5(2) . .
C24 C19 N18 117.1(2) . .
C20 C19 N18 124.4(2) . .
C21 C20 C19 118.0(3) . .
C21 C20 H20 121.2(19) . .
C19 C20 H20 120.7(19) . .
C22 C21 C20 119.6(3) . .
C22 C21 H21 120.2 . .
C20 C21 H21 120.2 . .
N23 C22 C21 122.7(3) . .
N23 C22 H22 118.7 . .
C21 C22 H22 118.7 . .
C22 N23 C24 118.0(2) . .
C22 N23 Co1 121.30(18) . 2_655
C24 N23 Co1 120.66(18) . 2_655
N23 C24 C19 123.1(2) . .
N23 C24 H24 118.4 . .
C19 C24 H24 118.4 . .
Co1 O25 H25A 109.5 . .
Co1 O25 H25B 121(3) . .
H25A O25 H25B 110.3 . .
Co1 O26 H26A 109.5 . .
Co1 O26 H26B 119(3) . .
H26A O26 H26B 126.5 . .
Co1 O27 H27A 109.5 . .
Co1 O27 H27B 118(2) . .
H27A O27 H27B 112.7 . .
Co1 O28 H28A 109.5 . .
Co1 O28 H28B 120(3) . .
H28A O28 H28B 119.2 . .
O32 S29 O30 110.63(12) . .
O32 S29 O33 109.44(12) . 1
O30 S29 O33 109.09(11) . 1
O32 S29 O33 109.44(12) . .
O30 S29 O33 109.09(11) . .
O32 S29 O31 109.20(11) . .
O30 S29 O31 108.45(11) . .
O33 S29 O31 110.02(13) 1 .
O33 S29 O31 110.02(13) . .
H34A O34 H34B 115(4) . .
H35A O35 H35B 115(4) . .
H36A O36 H36B 107(4) . .

loop_
_geom_bond_atom_site_label_1
_geom_bond_atom_site_label_2
_geom_bond_distance
_geom_bond_site_symmetry_2
Co1 O27 2.0610(19) .
Co1 O26 2.084(2) .
Co1 O25 2.105(2) .
Co1 O28 2.120(2) .
Co1 N23 2.136(2) 2_645
Co1 N1 2.143(2) .
N1 C6 1.338(3) .
N1 C2 1.338(4) .
C2 C3 1.378(4) .
C2 H2 0.9300 .
C3 C4 1.380(4) .
C3 H3 0.9300 .
C4 C5 1.389(4) .
C4 H4 0.9300 .
C5 C6 1.389(4) .
C5 N7 1.415(3) .
C6 H6 0.9300 .
N7 C8 1.354(3) .
N7 H7 0.8600 .
C8 O9 1.238(3) .
C8 C10 1.493(4) .
C10 C15 1.394(4) .
C10 C11 1.396(4) .
C11 C12 1.385(4) .
C11 H11 0.97(3) .
C12 C13 1.379(4) .
C12 H12 0.9300 .
C13 C14 1.401(4) .
C13 H13 0.9300 .
C14 C15 1.386(4) .
C14 C16 1.498(4) .
C15 H15 0.9300 .
C16 O17 1.229(3) .
C16 N18 1.355(3) .
N18 C19 1.411(3) .
N18 H18 0.8600 .
C19 C24 1.391(4) .
C19 C20 1.392(4) .
C20 C21 1.386(4) .
C20 H20 0.96(3) .
C21 C22 1.381(4) .
C21 H21 0.9300 .
C22 N23 1.336(4) .
C22 H22 0.9300 .
N23 C24 1.337(3) .
N23 Co1 2.136(2) 2_655
C24 H24 0.9300 .
O25 H25A 0.8200 .
O25 H25B 0.74(4) .
O26 H26A 0.8200 .
O26 H26B 0.79(4) .
O27 H27A 0.8200 .
O27 H27B 0.83(4) .
O28 H28A 0.8200 .
O28 H28B 0.75(4) .
S29 O32 1.4689(19) .
S29 O30 1.4752(19) .
S29 O33 1.480(2) 1
S29 O33 1.480(2) .
S29 O31 1.483(2) .
O34 H34A 1.05(5) .
O34 H34B 0.98(6) .
O35 H35A 0.76(4) .
O35 H35B 0.98(5) .
O36 H36A 0.88(5) .
O36 H36B 0.81(5) .

loop_
_geom_hbond_atom_site_label_D
_geom_hbond_atom_site_label_H
_geom_hbond_atom_site_label_A
_geom_hbond_distance_DH
_geom_hbond_distance_HA
_geom_hbond_distance_DA
_geom_hbond_angle_DHA
_geom_hbond_site_symmetry_A
N7 H7 O33 0.86 2.36 3.182(3) 160.8 2_645
N18 H18 O33 0.86 2.51 3.329(3) 160.0 2_645
O25 H25A O32 0.82 1.93 2.734(3) 167.9 1_545
O25 H25B O17 0.74(4) 2.09(4) 2.832(3) 173(4) 2_745
O26 H26A O31 0.82 1.93 2.682(3) 152.8 1_545
O26 H26B O36 0.79(4) 1.92(4) 2.702(3) 170(4) 3_656
O27 H27A O31 0.82 1.96 2.719(3) 153.0 2_645
O27 H27B O35 0.83(4) 1.80(4) 2.623(3) 174(4) 1
O28 H28A O30 0.82 1.91 2.710(3) 166.1 2_645
O28 H28B O9 0.75(4) 2.12(4) 2.864(3) 173(4) 1_455
O34 H34A O36 1.05(5) 1.79(5) 2.837(3) 177(4) 3_666
O34 H34B O33 0.98(6) 1.86(6) 2.816(3) 165(5) 1
O35 H35A O32 0.76(4) 1.97(4) 2.712(3) 166(4) 3_665
O35 H35B O34 0.98(5) 1.84(5) 2.795(3) 167(4) 2_645
O36 H36A O9 0.88(5) 1.96(5) 2.797(3) 159(4) 3_756
O36 H36B O30 0.81(5) 1.84(5) 2.647(3) 175(4) 2_645
